data_7019556
loop_
_publ_author_name
'Deacon, Glen B.'
'Forsyth, Craig M.'
'Junk, Peter C.'
'Kelly, Rory P.'
'Urbatsch, Aron'
'Wang, Jun'

_publ_section_title
;
 The effects of light lanthanoid elements (La, Ce, Nd) on (Ar)CF-Ln
 coordination and C-F activation in
 N,N-dialkyl-N'-2,3,5,6-tetrafluorophenylethane-1,2-diaminate complexes.
;
_journal_issue 28
_journal_name_full 'Dalton transactions (Cambridge, England : 2003)'
_journal_page_first 8624
_journal_page_last 8634
_journal_paper_doi 10.1039/c2dt30604b
_journal_volume 41
_journal_year 2012
_chemical_formula_moiety 'C60 H66 F27 La3 N12,1.5(C7 H8)'
_chemical_formula_sum 'C70.5 H78 F27 La3 N12'
_chemical_formula_weight 2023.18
_chemical_name_systematic
;
hexa(N,N-dimethyl-N'-(2,3,5,6-tetrafluorophenyl)ethylenediamine-F,N,N')
-tris-fluoro-trislanthanum(iii) toluene solvate
;
_chemical_temperature_decomposition 508.15
_space_group_IT_number 148
_symmetry_cell_setting trigonal
_symmetry_space_group_name_Hall '-R 3'
_symmetry_space_group_name_H-M 'R -3 :H'
_atom_sites_solution_hydrogens geom
_atom_sites_solution_primary direct
_atom_sites_solution_secondary difmap
_audit_creation_method SHELXL-97
_cell_angle_alpha 90.00
_cell_angle_beta 90.00
_cell_angle_gamma 120.00
_cell_formula_units_Z 12
_cell_length_a 22.6999(3)
_cell_length_b 22.6999(3)
_cell_length_c 53.1241(12)
_cell_measurement_reflns_used 259544
_cell_measurement_temperature 123(1)
_cell_measurement_theta_max 30.095
_cell_measurement_theta_min 1.790
_cell_volume 23706.6(7)
_computing_cell_refinement 'Bruker Apex2 v2.0 (Bruker AXS, 2005)'
_computing_data_collection 'Bruker Apex2 v2.0 (Bruker AXS, 2005)'
_computing_data_reduction 'Bruker Apex2 v2.0 (Bruker AXS, 2005)'
_computing_molecular_graphics 'X-Seed (Barbour, 2001)'
_computing_publication_material 'CIFTAB (Sheldrick, 1997)'
_computing_structure_refinement 'SHELXL-97 (Sheldrick, 1997)'
_computing_structure_solution 'SHELXS-97 (Sheldrick, 1990)'
_diffrn_ambient_temperature 123(1)
_diffrn_measured_fraction_theta_full 0.998
_diffrn_measured_fraction_theta_max 0.998
_diffrn_measurement_device_type 'Bruker X8 Apex II CCD'
_diffrn_measurement_method 'phi and omega scans'
_diffrn_radiation_monochromator graphite
_diffrn_radiation_source 'fine-focus sealed tube'
_diffrn_radiation_type MoK\a
_diffrn_radiation_wavelength 0.71073
_diffrn_reflns_av_R_equivalents 0.0625
_diffrn_reflns_av_sigmaI/netI 0.0242
_diffrn_reflns_limit_h_max 26
_diffrn_reflns_limit_h_min -26
_diffrn_reflns_limit_k_max 26
_diffrn_reflns_limit_k_min -26
_diffrn_reflns_limit_l_max 63
_diffrn_reflns_limit_l_min -63
_diffrn_reflns_number 178478
_diffrn_reflns_theta_full 25.00
_diffrn_reflns_theta_max 25.00
_diffrn_reflns_theta_min 1.79
_exptl_absorpt_coefficient_mu 1.705
_exptl_absorpt_correction_T_max 0.8900
_exptl_absorpt_correction_T_min 0.5487
_exptl_absorpt_correction_type multi-scan
_exptl_absorpt_process_details SADABS
_exptl_crystal_colour colourless
_exptl_crystal_density_diffrn 1.701
_exptl_crystal_density_method 'not measured'
_exptl_crystal_description rhombus
_exptl_crystal_F_000 11988
_exptl_crystal_size_max 0.40
_exptl_crystal_size_mid 0.35
_exptl_crystal_size_min 0.07
_refine_diff_density_max 2.327
_refine_diff_density_min -1.473
_refine_diff_density_rms 0.159
_refine_ls_extinction_method none
_refine_ls_goodness_of_fit_ref 1.173
_refine_ls_hydrogen_treatment constr
_refine_ls_matrix_type full
_refine_ls_number_parameters 679
_refine_ls_number_reflns 9264
_refine_ls_number_restraints 54
_refine_ls_restrained_S_all 1.183
_refine_ls_R_factor_all 0.0928
_refine_ls_R_factor_gt 0.0515
_refine_ls_shift/su_max 0.005
_refine_ls_shift/su_mean 0.000
_refine_ls_structure_factor_coef Fsqd
_refine_ls_weighting_details 'calc w=1/[\s^2^(Fo^2^)+(0.0368P)^2^+848.8799P] where P=(Fo^2^+2Fc^2^)/3'
_refine_ls_weighting_scheme calc
_refine_ls_wR_factor_gt 0.1213
_refine_ls_wR_factor_ref 0.1577
_reflns_number_gt 6352
_reflns_number_total 9264
_reflns_threshold_expression >2sigma(I)
_cod_data_source_file c2dt30604b.txt
_cod_data_source_block '[LaF(p-HC6F4NC2H4NMe2)2]3.3/2PhMe.CIF'
_cod_depositor_comments
;
The following automatic conversions were performed:

'_chemical_melting_point' tag was changed to
'_chemical_temperature_decomposition' since the value had been given
as '235\%C (dec.)'. The value '235\%C (dec.)' was changed to '508.15'
- it was converted from degrees Celsius(C) to
Kelvins(K).

'_exptl_absorpt_correction_type' value 'Multi-scan'
changed to 'multi-scan' according to
/home/saulius/struct/CIF-dictionaries/cif_core.dic dictionary named
'cif_core.dic' version 2.4.1 from 2010-06-29.

Automatic conversion script
Id: cif_fix_values 1891 2012-01-12 08:04:46Z andrius 
;
_cod_original_sg_symbol_H-M 'R -3'
_cod_original_formula_sum 'C70.50 H78 F27 La3 N12'
_cod_database_code 7019556

loop_
_symmetry_equiv_pos_as_xyz
'x, y, z'
'-y, x-y, z'
'-x+y, -x, z'
'x+2/3, y+1/3, z+1/3'
'-y+2/3, x-y+1/3, z+1/3'
'-x+y+2/3, -x+1/3, z+1/3'
'x+1/3, y+2/3, z+2/3'
'-y+1/3, x-y+2/3, z+2/3'
'-x+y+1/3, -x+2/3, z+2/3'
'-x, -y, -z'
'y, -x+y, -z'
'x-y, x, -z'
'-x+2/3, -y+1/3, -z+1/3'
'y+2/3, -x+y+1/3, -z+1/3'
'x-y+2/3, x+1/3, -z+1/3'
'-x+1/3, -y+2/3, -z+2/3'
'y+1/3, -x+y+2/3, -z+2/3'
'x-y+1/3, x+2/3, -z+2/3'

loop_
_atom_site_label
_atom_site_type_symbol
_atom_site_fract_x
_atom_site_fract_y
_atom_site_fract_z
_atom_site_U_iso_or_equiv
_atom_site_adp_type
_atom_site_occupancy
_atom_site_symmetry_multiplicity
_atom_site_calc_flag
_atom_site_refinement_flags
_atom_site_disorder_assembly
_atom_site_disorder_group
La1 La 0.86920(2) 0.96343(2) 0.108181(8) 0.02489(13) Uani 1 1 d . . .
F1 F 0.9039(2) 0.9491(2) 0.06235(8) 0.0301(10) Uani 1 1 d . . .
N1 N 0.7802(3) 0.8690(3) 0.08186(13) 0.0292(15) Uani 1 1 d . . .
C1 C 0.7164(4) 0.8211(4) 0.09446(16) 0.036(2) Uani 1 1 d . . .
H1A H 0.7094 0.7745 0.0932 0.043 Uiso 1 1 calc R . .
H1B H 0.6779 0.8216 0.0859 0.043 Uiso 1 1 calc R . .
La2 La 0.70402(2) 0.23979(2) 0.003372(9) 0.03228(15) Uani 1 1 d . . .
F2 F 0.9474(2) 0.9174(2) 0.02081(9) 0.0358(11) Uani 1 1 d . . .
N2 N 0.7802(3) 0.8537(3) 0.13509(13) 0.0311(15) Uani 1 1 d . . .
C2 C 0.7172(4) 0.8393(5) 0.12189(16) 0.035(2) Uani 1 1 d . . .
H2A H 0.7117 0.8798 0.1231 0.043 Uiso 1 1 calc R . .
H2B H 0.6779 0.8013 0.1305 0.043 Uiso 1 1 calc R . .
F3 F 0.7292(3) 0.7312(3) 0.00695(10) 0.0509(14) Uani 1 1 d . . .
N3 N 0.8176(3) 1.0182(4) 0.13373(13) 0.0319(16) Uani 1 1 d . . .
C3 C 0.7936(4) 0.8522(4) 0.05916(14) 0.0252(16) Uani 1 1 d . . .
F4 F 0.6851(2) 0.7562(3) 0.04884(10) 0.0474(13) Uani 1 1 d . . .
N4 N 0.8275(3) 1.0360(3) 0.08044(13) 0.0306(15) Uani 1 1 d . . .
C4 C 0.7515(4) 0.7973(4) 0.04322(16) 0.0338(19) Uani 1 1 d . . .
F5 F 0.9165(2) 1.0026(3) 0.15426(9) 0.0371(11) Uani 1 1 d . . .
N5 N 0.6504(4) 0.1332(4) 0.02900(14) 0.0395(18) Uani 1 1 d . . .
C5 C 0.7747(4) 0.7848(4) 0.02083(17) 0.0345(19) Uani 1 1 d . . .
F6 F 0.9763(3) 1.0589(3) 0.19753(10) 0.0540(15) Uani 1 1 d . . .
N6 N 0.6300(4) 0.1251(4) -0.02413(15) 0.0409(18) Uani 1 1 d . . .
C6 C 0.8398(5) 0.8226(4) 0.01264(16) 0.035(2) Uani 1 1 d . . .
H6 H 0.8553 0.8114 -0.0022 0.042 Uiso 1 1 calc R . .
F7 F 0.8143(4) 1.1272(3) 0.21114(11) 0.0708(19) Uani 1 1 d . . .
N7 N 0.7980(4) 0.2461(4) -0.02261(14) 0.0363(17) Uani 1 1 d . . .
C7 C 0.8821(4) 0.8780(4) 0.02712(14) 0.0273(17) Uani 1 1 d . . .
F8 F 0.7619(3) 1.0836(3) 0.16681(11) 0.0578(16) Uani 1 1 d . . .
N8 N 0.8145(4) 0.2606(4) 0.03049(14) 0.0379(17) Uani 1 1 d . . .
C8 C 0.8588(4) 0.8924(4) 0.04864(15) 0.0287(17) Uani 1 1 d . . .
F9 F 0.9367(2) 0.9123(2) 0.10815(9) 0.0328(10) Uani 1 1 d . . .
C9 C 0.7915(5) 0.7951(5) 0.13371(18) 0.042(2) Uani 1 1 d . . .
H9A H 0.8333 0.8059 0.1428 0.062 Uiso 1 1 calc R . .
H9B H 0.7959 0.7854 0.1161 0.062 Uiso 1 1 calc R . .
H9C H 0.7529 0.7552 0.1414 0.062 Uiso 1 1 calc R . .
F10 F 0.6657(3) 0.2479(3) 0.04975(10) 0.0430(12) Uani 1 1 d . . .
C10 C 0.7741(5) 0.8661(5) 0.16194(17) 0.046(2) Uani 1 1 d . . .
H10A H 0.7343 0.8264 0.1691 0.068 Uiso 1 1 calc R . .
H10B H 0.7687 0.9062 0.1636 0.068 Uiso 1 1 calc R . .
H10C H 0.8152 0.8741 0.1709 0.068 Uiso 1 1 calc R . .
F11 F 0.6060(3) 0.2499(3) 0.09251(11) 0.0559(15) Uani 1 1 d . . .
C11 C 0.7693(4) 1.0338(5) 0.12081(17) 0.038(2) Uani 1 1 d . . .
H11A H 0.7858 1.0832 0.1221 0.045 Uiso 1 1 calc R . .
H11B H 0.7244 1.0090 0.1292 0.045 Uiso 1 1 calc R . .
F12 F 0.5281(5) 0.0175(4) 0.10429(15) 0.099(3) Uani 1 1 d . . .
C12 C 0.7620(4) 1.0136(5) 0.09338(16) 0.036(2) Uani 1 1 d . . .
H12A H 0.7340 0.9635 0.0922 0.043 Uiso 1 1 calc R . .
H12B H 0.7373 1.0332 0.0845 0.043 Uiso 1 1 calc R . .
F13 F 0.5819(4) 0.0114(3) 0.06137(13) 0.075(2) Uani 1 1 d . . .
C13 C 0.8385(4) 1.0425(4) 0.15735(15) 0.0324(19) Uani 1 1 d . . .
F14 F 0.7183(2) 0.2891(3) -0.04294(10) 0.0419(12) Uani 1 1 d . . .
C14 C 0.8913(4) 1.0367(4) 0.16816(16) 0.0341(19) Uani 1 1 d . . .
F15 F 0.7453(3) 0.3571(3) -0.08620(11) 0.0525(14) Uani 1 1 d . . .
C15 C 0.9219(5) 1.0632(5) 0.19095(18) 0.044(2) Uani 1 1 d . . .
F16 F 0.9315(3) 0.3241(4) -0.09921(11) 0.0661(18) Uani 1 1 d . . .
C16 C 0.8978(6) 1.0958(5) 0.20589(18) 0.051(3) Uani 1 1 d . . .
H16 H 0.9177 1.1151 0.2217 0.061 Uiso 1 1 calc R . .
F17 F 0.9102(3) 0.2616(3) -0.05584(11) 0.0572(16) Uani 1 1 d . . .
C17 C 0.8429(6) 1.0986(5) 0.1966(2) 0.054(3) Uani 1 1 d . . .
F18 F 0.7543(2) 0.3583(2) 0.00361(10) 0.0407(12) Uani 1 1 d . . .
C18 C 0.8146(5) 1.0754(5) 0.17361(17) 0.043(2) Uani 1 1 d . . .
C19 C 0.8726(4) 1.1105(4) 0.08258(18) 0.038(2) Uani 1 1 d . . .
H19A H 0.8512 1.1336 0.0743 0.057 Uiso 1 1 calc R . .
H19B H 0.9163 1.1238 0.0745 0.057 Uiso 1 1 calc R . .
H19C H 0.8801 1.1234 0.1004 0.057 Uiso 1 1 calc R . .
C20 C 0.8134(5) 1.0178(5) 0.05395(16) 0.038(2) Uani 1 1 d . . .
H20A H 0.7829 0.9686 0.0524 0.056 Uiso 1 1 calc R . .
H20B H 0.8561 1.0309 0.0451 0.056 Uiso 1 1 calc R . .
H20C H 0.7917 1.0417 0.0465 0.056 Uiso 1 1 calc R . .
C21 C 0.6328(5) 0.0694(5) 0.01626(19) 0.045(2) Uani 1 1 d . . .
H21A H 0.5832 0.0376 0.0176 0.055 Uiso 1 1 calc R . .
H21B H 0.6566 0.0480 0.0244 0.055 Uiso 1 1 calc R . .
C22 C 0.6532(5) 0.0830(5) -0.01124(18) 0.041(2) Uani 1 1 d . . .
H22A H 0.7034 0.1059 -0.0124 0.049 Uiso 1 1 calc R . .
H22B H 0.6344 0.0389 -0.0201 0.049 Uiso 1 1 calc R . .
C23 C 0.6236(5) 0.1291(5) 0.05203(17) 0.039(2) Uani 1 1 d . . .
C24 C 0.6302(5) 0.1887(5) 0.06322(18) 0.041(2) Uani 1 1 d . . .
C25 C 0.6009(5) 0.1909(5) 0.08563(18) 0.044(2) Uani 1 1 d . . .
C26 C 0.5654(6) 0.1338(6) 0.1001(2) 0.062(3) Uani 1 1 d . . .
H26 H 0.5448 0.1346 0.1156 0.074 Uiso 1 1 calc R . .
C27 C 0.5613(7) 0.0752(6) 0.0909(2) 0.070(3) Uani 1 1 d . . .
C28 C 0.5887(6) 0.0720(5) 0.0682(2) 0.052(3) Uani 1 1 d . . .
C29 C 0.5563(5) 0.0956(5) -0.0222(2) 0.050(2) Uani 1 1 d . . .
H29A H 0.5336 0.0484 -0.0281 0.075 Uiso 1 1 calc R . .
H29B H 0.5420 0.1219 -0.0326 0.075 Uiso 1 1 calc R . .
H29C H 0.5438 0.0968 -0.0046 0.075 Uiso 1 1 calc R . .
C30 C 0.6486(5) 0.1301(5) -0.05106(19) 0.049(2) Uani 1 1 d . . .
H30A H 0.6221 0.0854 -0.0590 0.074 Uiso 1 1 calc R . .
H30B H 0.6972 0.1456 -0.0526 0.074 Uiso 1 1 calc R . .
H30C H 0.6388 0.1627 -0.0594 0.074 Uiso 1 1 calc R . .
C31 C 0.8478(5) 0.2313(5) -0.01057(17) 0.042(2) Uani 1 1 d . . .
H31A H 0.8940 0.2716 -0.0117 0.050 Uiso 1 1 calc R . .
H31B H 0.8482 0.1930 -0.0194 0.050 Uiso 1 1 calc R . .
C32 C 0.8283(5) 0.2126(5) 0.01700(17) 0.041(2) Uani 1 1 d . . .
H32A H 0.7873 0.1669 0.0178 0.049 Uiso 1 1 calc R . .
H32B H 0.8656 0.2102 0.0257 0.049 Uiso 1 1 calc R . .
C33 C 0.8142(4) 0.2742(5) -0.04604(17) 0.037(2) Uani 1 1 d . . .
C34 C 0.7730(4) 0.2985(5) -0.05666(17) 0.037(2) Uani 1 1 d . . .
C35 C 0.7858(5) 0.3326(5) -0.07900(18) 0.041(2) Uani 1 1 d . . .
C36 C 0.8400(5) 0.3437(5) -0.09392(19) 0.048(2) Uani 1 1 d . . .
H36 H 0.8501 0.3679 -0.1094 0.057 Uiso 1 1 calc R . .
C37 C 0.8784(5) 0.3169(6) -0.0847(2) 0.052(3) Uani 1 1 d . . .
C38 C 0.8676(5) 0.2849(5) -0.06233(18) 0.041(2) Uani 1 1 d . . .
C39 C 0.8016(5) 0.2399(5) 0.05711(18) 0.047(2) Uani 1 1 d . . .
H39A H 0.8437 0.2466 0.0649 0.070 Uiso 1 1 calc R . .
H39B H 0.7666 0.1918 0.0582 0.070 Uiso 1 1 calc R . .
H39C H 0.7860 0.2675 0.0659 0.070 Uiso 1 1 calc R . .
C40 C 0.8724(5) 0.3305(5) 0.0288(2) 0.048(2) Uani 1 1 d . . .
H40A H 0.9132 0.3320 0.0356 0.071 Uiso 1 1 calc R . .
H40B H 0.8623 0.3611 0.0386 0.071 Uiso 1 1 calc R . .
H40C H 0.8802 0.3450 0.0112 0.071 Uiso 1 1 calc R . .
C41 C 0.611(2) 0.605(2) 0.1215(8) 0.140(12) Uiso 0.40 1 d PDU A 1
H41A H 0.6425 0.6017 0.1329 0.210 Uiso 0.40 1 calc PR A 1
H41B H 0.6337 0.6267 0.1057 0.210 Uiso 0.40 1 calc PR A 1
H41C H 0.5721 0.5599 0.1180 0.210 Uiso 0.40 1 calc PR A 1
C42 C 0.5859(14) 0.6464(14) 0.1331(5) 0.138(10) Uiso 0.40 1 d PDU A 1
C43 C 0.598(2) 0.661(2) 0.1579(5) 0.129(10) Uiso 0.40 1 d PDU A 1
H43 H 0.6206 0.6432 0.1676 0.155 Uiso 0.40 1 calc PR A 1
C44 C 0.576(2) 0.702(2) 0.1690(6) 0.121(10) Uiso 0.40 1 d PDU A 1
H44 H 0.5879 0.7170 0.1860 0.145 Uiso 0.40 1 calc PR A 1
C45 C 0.538(2) 0.722(2) 0.1551(7) 0.137(10) Uiso 0.40 1 d PDU A 1
H45 H 0.5150 0.7418 0.1632 0.164 Uiso 0.40 1 calc PR A 1
C46 C 0.532(2) 0.712(2) 0.1295(7) 0.138(11) Uiso 0.40 1 d PDU A 1
H46 H 0.5181 0.7365 0.1190 0.165 Uiso 0.40 1 calc PR A 1
C47 C 0.548(2) 0.665(2) 0.1192(5) 0.138(11) Uiso 0.40 1 d PDU A 1
H47 H 0.5323 0.6467 0.1029 0.166 Uiso 0.40 1 calc PR A 1
C51 C 0.4615(10) 0.7045(12) 0.1170(4) 0.099(7) Uiso 0.60 1 d PDU B 2
H51A H 0.4209 0.6953 0.1265 0.148 Uiso 0.60 1 calc PR B 2
H51B H 0.4490 0.6701 0.1038 0.148 Uiso 0.60 1 calc PR B 2
H51C H 0.4815 0.7497 0.1093 0.148 Uiso 0.60 1 calc PR B 2
C52 C 0.5084(8) 0.7023(8) 0.1330(3) 0.111(6) Uiso 0.60 1 d PDU B 2
C53 C 0.5326(13) 0.7463(11) 0.1529(4) 0.123(7) Uiso 0.60 1 d PDU B 2
H53 H 0.5223 0.7818 0.1545 0.148 Uiso 0.60 1 calc PR B 2
C54 C 0.5721(13) 0.7382(12) 0.1705(4) 0.112(7) Uiso 0.60 1 d PDU B 2
H54 H 0.5855 0.7649 0.1854 0.134 Uiso 0.60 1 calc PR B 2
C55 C 0.5923(14) 0.6912(13) 0.1665(4) 0.095(6) Uiso 0.60 1 d PDU B 2
H55 H 0.6190 0.6849 0.1788 0.114 Uiso 0.60 1 calc PR B 2
C56 C 0.5744(11) 0.6532(11) 0.1449(4) 0.083(5) Uiso 0.60 1 d PDU B 2
H56 H 0.5876 0.6199 0.1424 0.099 Uiso 0.60 1 calc PR B 2
C57 C 0.5371(11) 0.6636(11) 0.1268(3) 0.079(5) Uiso 0.60 1 d PDU B 2
H57 H 0.5314 0.6445 0.1104 0.095 Uiso 0.60 1 calc PR B 2

loop_
_atom_site_aniso_label
_atom_site_aniso_U_11
_atom_site_aniso_U_22
_atom_site_aniso_U_33
_atom_site_aniso_U_23
_atom_site_aniso_U_13
_atom_site_aniso_U_12
La1 0.0210(2) 0.0255(2) 0.0280(3) -0.00322(18) 0.00030(18) 0.01157(19)
F1 0.024(2) 0.028(2) 0.029(2) -0.0042(19) 0.0012(19) 0.0060(19)
N1 0.020(3) 0.029(4) 0.034(4) -0.003(3) -0.001(3) 0.009(3)
C1 0.022(4) 0.032(5) 0.044(5) -0.005(4) -0.005(4) 0.007(4)
La2 0.0300(3) 0.0288(3) 0.0401(3) 0.0024(2) 0.0035(2) 0.0162(2)
F2 0.030(3) 0.038(3) 0.038(3) 0.002(2) 0.006(2) 0.016(2)
N2 0.028(4) 0.030(4) 0.031(4) 0.002(3) 0.003(3) 0.011(3)
C2 0.027(4) 0.036(5) 0.039(5) 0.004(4) 0.009(4) 0.013(4)
F3 0.043(3) 0.045(3) 0.052(3) -0.021(3) -0.007(3) 0.013(3)
N3 0.031(4) 0.035(4) 0.036(4) -0.001(3) 0.002(3) 0.021(3)
C3 0.023(4) 0.029(4) 0.024(4) -0.001(3) -0.005(3) 0.013(3)
F4 0.027(3) 0.048(3) 0.049(3) -0.013(3) 0.000(2) 0.006(2)
N4 0.032(4) 0.028(4) 0.036(4) 0.000(3) -0.002(3) 0.018(3)
C4 0.022(4) 0.036(5) 0.040(5) -0.005(4) -0.003(4) 0.013(4)
F5 0.039(3) 0.046(3) 0.034(3) -0.010(2) -0.006(2) 0.027(2)
N5 0.044(4) 0.031(4) 0.045(4) 0.001(3) 0.007(4) 0.020(4)
C5 0.033(5) 0.028(4) 0.040(5) -0.012(4) -0.011(4) 0.012(4)
F6 0.056(4) 0.063(4) 0.039(3) -0.005(3) -0.013(3) 0.026(3)
N6 0.038(4) 0.037(4) 0.049(5) 0.000(4) 0.004(4) 0.021(4)
C6 0.043(5) 0.034(5) 0.032(5) -0.007(4) -0.005(4) 0.021(4)
F7 0.115(6) 0.069(4) 0.049(4) -0.017(3) 0.012(4) 0.062(4)
N7 0.033(4) 0.041(4) 0.037(4) 0.003(3) 0.001(3) 0.020(3)
C7 0.028(4) 0.030(4) 0.025(4) 0.006(3) 0.009(3) 0.016(4)
F8 0.071(4) 0.069(4) 0.056(4) -0.007(3) 0.014(3) 0.052(4)
N8 0.042(4) 0.035(4) 0.041(4) 0.002(3) 0.001(3) 0.023(4)
C8 0.028(4) 0.026(4) 0.032(4) -0.002(3) -0.002(3) 0.013(4)
F9 0.028(2) 0.034(3) 0.040(3) 0.004(2) 0.006(2) 0.018(2)
C9 0.042(5) 0.038(5) 0.046(5) 0.001(4) 0.007(4) 0.021(4)
F10 0.051(3) 0.038(3) 0.042(3) 0.002(2) 0.004(2) 0.023(3)
C10 0.046(6) 0.048(6) 0.035(5) 0.004(4) 0.009(4) 0.017(5)
F11 0.058(4) 0.060(4) 0.052(3) -0.009(3) 0.001(3) 0.031(3)
C11 0.031(5) 0.041(5) 0.047(5) -0.004(4) 0.001(4) 0.022(4)
F12 0.135(7) 0.069(5) 0.080(5) 0.033(4) 0.053(5) 0.042(5)
C12 0.032(5) 0.043(5) 0.040(5) -0.001(4) 0.000(4) 0.025(4)
F13 0.114(6) 0.045(4) 0.068(4) 0.018(3) 0.024(4) 0.040(4)
C13 0.036(5) 0.029(4) 0.031(4) -0.005(3) 0.007(4) 0.015(4)
F14 0.034(3) 0.050(3) 0.046(3) 0.007(2) 0.005(2) 0.025(3)
C14 0.040(5) 0.033(5) 0.030(4) -0.003(4) 0.004(4) 0.018(4)
F15 0.050(3) 0.063(4) 0.055(3) 0.019(3) 0.006(3) 0.036(3)
C15 0.051(6) 0.037(5) 0.037(5) 0.001(4) -0.001(4) 0.017(5)
F16 0.072(4) 0.098(5) 0.055(4) 0.024(4) 0.026(3) 0.062(4)
C16 0.076(8) 0.036(5) 0.035(5) -0.010(4) 0.004(5) 0.024(5)
F17 0.059(4) 0.081(4) 0.057(4) 0.013(3) 0.015(3) 0.054(4)
C17 0.074(8) 0.044(6) 0.049(6) -0.008(5) 0.012(5) 0.034(6)
F18 0.038(3) 0.032(3) 0.053(3) 0.001(2) 0.002(2) 0.018(2)
C18 0.060(6) 0.043(5) 0.035(5) -0.003(4) 0.005(4) 0.031(5)
C19 0.037(5) 0.030(5) 0.049(5) -0.003(4) 0.000(4) 0.018(4)
C20 0.038(5) 0.038(5) 0.040(5) 0.001(4) 0.001(4) 0.022(4)
C21 0.046(6) 0.038(5) 0.055(6) 0.009(4) 0.008(5) 0.022(5)
C22 0.039(5) 0.036(5) 0.050(6) -0.003(4) 0.005(4) 0.020(4)
C23 0.040(5) 0.035(5) 0.041(5) 0.009(4) 0.004(4) 0.017(4)
C24 0.036(5) 0.044(5) 0.043(5) 0.006(4) -0.002(4) 0.020(4)
C25 0.044(5) 0.049(6) 0.042(5) -0.013(4) -0.002(4) 0.025(5)
C26 0.068(8) 0.074(8) 0.040(6) 0.013(6) 0.016(5) 0.032(7)
C27 0.082(9) 0.053(7) 0.064(8) 0.026(6) 0.026(7) 0.027(7)
C28 0.063(7) 0.040(6) 0.049(6) 0.011(5) 0.010(5) 0.024(5)
C29 0.038(5) 0.047(6) 0.061(7) -0.001(5) 0.003(5) 0.019(5)
C30 0.057(6) 0.039(5) 0.053(6) -0.006(5) -0.006(5) 0.025(5)
C31 0.044(5) 0.042(5) 0.046(5) 0.002(4) 0.001(4) 0.027(5)
C32 0.041(5) 0.043(5) 0.049(6) 0.007(4) 0.002(4) 0.030(5)
C33 0.030(5) 0.037(5) 0.045(5) -0.005(4) -0.003(4) 0.018(4)
C34 0.034(5) 0.037(5) 0.041(5) -0.004(4) -0.001(4) 0.019(4)
C35 0.038(5) 0.046(5) 0.044(5) 0.000(4) -0.001(4) 0.024(5)
C36 0.045(6) 0.055(6) 0.046(6) 0.009(5) 0.003(5) 0.027(5)
C37 0.041(6) 0.059(7) 0.061(7) 0.003(5) 0.014(5) 0.030(5)
C38 0.037(5) 0.048(6) 0.048(6) 0.004(4) 0.004(4) 0.028(5)
C39 0.050(6) 0.058(6) 0.041(5) 0.005(5) -0.003(4) 0.033(5)
C40 0.039(5) 0.034(5) 0.065(7) -0.003(5) -0.005(5) 0.015(4)

loop_
_atom_type_symbol
_atom_type_description
_atom_type_scat_dispersion_real
_atom_type_scat_dispersion_imag
_atom_type_scat_source
C C 0.0033 0.0016 'International Tables Vol C Tables 4.2.6.8 and 6.1.1.4'
H H 0.0000 0.0000 'International Tables Vol C Tables 4.2.6.8 and 6.1.1.4'
N N 0.0061 0.0033 'International Tables Vol C Tables 4.2.6.8 and 6.1.1.4'
F F 0.0171 0.0103 'International Tables Vol C Tables 4.2.6.8 and 6.1.1.4'
La La -0.2871 2.4523 'International Tables Vol C Tables 4.2.6.8 and 6.1.1.4'

loop_
_geom_angle_atom_site_label_1
_geom_angle_atom_site_label_2
_geom_angle_atom_site_label_3
_geom_angle
_geom_angle_site_symmetry_1
_geom_angle_site_symmetry_3
F9 La1 F9 82.3(2) . 3_675
F9 La1 N3 146.6(2) . .
F9 La1 N3 91.8(2) 3_675 .
F9 La1 N1 91.30(19) . .
F9 La1 N1 145.63(19) 3_675 .
N3 La1 N1 110.6(2) . .
F9 La1 F1 68.10(15) . .
F9 La1 F1 83.77(14) 3_675 .
N3 La1 F1 144.14(19) . .
N1 La1 F1 62.69(17) . .
F9 La1 F5 84.91(15) . .
F9 La1 F5 68.07(16) 3_675 .
N3 La1 F5 62.64(19) . .
N1 La1 F5 145.23(19) . .
F1 La1 F5 143.47(14) . .
F9 La1 N2 85.19(18) . .
F9 La1 N2 145.66(18) 3_675 .
N3 La1 N2 81.4(2) . .
N1 La1 N2 66.2(2) . .
F1 La1 N2 120.54(17) . .
F5 La1 N2 79.08(18) . .
F9 La1 N4 144.67(18) . .
F9 La1 N4 85.18(18) 3_675 .
N3 La1 N4 66.3(2) . .
N1 La1 N4 80.8(2) . .
F1 La1 N4 77.81(18) . .
F5 La1 N4 120.37(18) . .
N2 La1 N4 121.4(2) . .
C8 F1 La1 118.3(4) . .
C3 N1 C1 118.7(7) . .
C3 N1 La1 122.8(5) . .
C1 N1 La1 116.9(5) . .
N1 C1 C2 111.4(7) . .
N1 C1 H1A 109.4 . .
C2 C1 H1A 109.4 . .
N1 C1 H1B 109.4 . .
C2 C1 H1B 109.4 . .
H1A C1 H1B 108.0 . .
F18 La2 F18 82.2(2) . 3_665
F18 La2 N7 91.5(2) . .
F18 La2 N7 146.0(2) 3_665 .
F18 La2 N5 146.3(2) . .
F18 La2 N5 92.0(2) 3_665 .
N7 La2 N5 110.3(2) . .
F18 La2 F10 84.48(17) . .
F18 La2 F10 68.24(17) 3_665 .
N7 La2 F10 144.6(2) . .
N5 La2 F10 62.8(2) . .
F18 La2 F14 68.49(17) . .
F18 La2 F14 84.15(17) 3_665 .
N7 La2 F14 62.66(19) . .
N5 La2 F14 144.2(2) . .
F10 La2 F14 143.84(16) . .
F18 La2 N6 145.0(2) . .
F18 La2 N6 84.6(2) 3_665 .
N7 La2 N6 81.8(2) . .
N5 La2 N6 66.2(2) . .
F10 La2 N6 120.0(2) . .
F14 La2 N6 78.0(2) . .
F18 La2 N8 85.4(2) . .
F18 La2 N8 145.4(2) 3_665 .
N7 La2 N8 66.0(2) . .
N5 La2 N8 80.8(2) . .
F10 La2 N8 78.57(19) . .
F14 La2 N8 120.67(19) . .
N6 La2 N8 121.7(2) . .
C10 N2 C9 107.2(7) . .
C10 N2 C2 109.1(7) . .
C9 N2 C2 111.3(7) . .
C10 N2 La1 115.7(5) . .
C9 N2 La1 114.7(5) . .
C2 N2 La1 98.5(5) . .
N2 C2 C1 113.3(7) . .
N2 C2 H2A 108.9 . .
C1 C2 H2A 108.9 . .
N2 C2 H2B 108.9 . .
C1 C2 H2B 108.9 . .
H2A C2 H2B 107.7 . .
C13 N3 C11 118.7(7) . .
C13 N3 La1 123.5(5) . .
C11 N3 La1 117.2(5) . .
N1 C3 C8 119.1(7) . .
N1 C3 C4 129.7(7) . .
C8 C3 C4 111.2(7) . .
C20 N4 C12 108.1(7) . .
C20 N4 C19 109.0(7) . .
C12 N4 C19 111.1(7) . .
C20 N4 La1 116.6(5) . .
C12 N4 La1 97.8(5) . .
C19 N4 La1 113.6(5) . .
F4 C4 C5 117.1(7) . .
F4 C4 C3 120.4(7) . .
C5 C4 C3 122.4(8) . .
C14 F5 La1 118.1(4) . .
C23 N5 C21 117.5(7) . .
C23 N5 La2 123.1(6) . .
C21 N5 La2 117.8(6) . .
F3 C5 C6 119.6(8) . .
F3 C5 C4 116.9(8) . .
C6 C5 C4 123.4(8) . .
C29 N6 C22 111.7(8) . .
C29 N6 C30 108.6(8) . .
C22 N6 C30 108.7(7) . .
C29 N6 La2 114.8(6) . .
C22 N6 La2 97.0(5) . .
C30 N6 La2 115.5(6) . .
C5 C6 C7 116.1(8) . .
C5 C6 H6 121.9 . .
C7 C6 H6 121.9 . .
C33 N7 C31 116.5(7) . .
C33 N7 La2 123.8(6) . .
C31 N7 La2 118.6(5) . .
F2 C7 C8 118.9(7) . .
F2 C7 C6 120.4(7) . .
C8 C7 C6 120.7(8) . .
C32 N8 C39 108.4(7) . .
C32 N8 C40 111.4(7) . .
C39 N8 C40 109.2(8) . .
C32 N8 La2 97.7(5) . .
C39 N8 La2 115.8(6) . .
C40 N8 La2 113.8(5) . .
C7 C8 F1 117.9(7) . .
C7 C8 C3 125.7(7) . .
F1 C8 C3 116.2(7) . .
La1 F9 La1 157.7(2) . 2_765
N2 C9 H9A 109.5 . .
N2 C9 H9B 109.5 . .
H9A C9 H9B 109.5 . .
N2 C9 H9C 109.5 . .
H9A C9 H9C 109.5 . .
H9B C9 H9C 109.5 . .
C24 F10 La2 118.1(5) . .
N2 C10 H10A 109.5 . .
N2 C10 H10B 109.5 . .
H10A C10 H10B 109.5 . .
N2 C10 H10C 109.5 . .
H10A C10 H10C 109.5 . .
H10B C10 H10C 109.5 . .
N3 C11 C12 110.9(7) . .
N3 C11 H11A 109.5 . .
C12 C11 H11A 109.5 . .
N3 C11 H11B 109.5 . .
C12 C11 H11B 109.5 . .
H11A C11 H11B 108.1 . .
N4 C12 C11 113.8(7) . .
N4 C12 H12A 108.8 . .
C11 C12 H12A 108.8 . .
N4 C12 H12B 108.8 . .
C11 C12 H12B 108.8 . .
H12A C12 H12B 107.7 . .
N3 C13 C14 118.9(7) . .
N3 C13 C18 129.2(8) . .
C14 C13 C18 111.9(8) . .
C34 F14 La2 118.1(5) . .
C15 C14 F5 117.0(8) . .
C15 C14 C13 126.3(8) . .
F5 C14 C13 116.7(7) . .
F6 C15 C16 121.5(9) . .
F6 C15 C14 118.9(9) . .
C16 C15 C14 119.6(10) . .
C15 C16 C17 115.7(9) . .
C15 C16 H16 122.1 . .
C17 C16 H16 122.1 . .
C18 C17 F7 116.7(10) . .
C18 C17 C16 124.8(9) . .
F7 C17 C16 118.5(9) . .
La2 F18 La2 157.8(2) . 2_655
F8 C18 C17 117.9(8) . .
F8 C18 C13 120.6(8) . .
C17 C18 C13 121.5(9) . .
N4 C19 H19A 109.5 . .
N4 C19 H19B 109.5 . .
H19A C19 H19B 109.5 . .
N4 C19 H19C 109.5 . .
H19A C19 H19C 109.5 . .
H19B C19 H19C 109.5 . .
N4 C20 H20A 109.5 . .
N4 C20 H20B 109.5 . .
H20A C20 H20B 109.5 . .
N4 C20 H20C 109.5 . .
H20A C20 H20C 109.5 . .
H20B C20 H20C 109.5 . .
N5 C21 C22 109.8(7) . .
N5 C21 H21A 109.7 . .
C22 C21 H21A 109.7 . .
N5 C21 H21B 109.7 . .
C22 C21 H21B 109.7 . .
H21A C21 H21B 108.2 . .
N6 C22 C21 114.2(7) . .
N6 C22 H22A 108.7 . .
C21 C22 H22A 108.7 . .
N6 C22 H22B 108.7 . .
C21 C22 H22B 108.7 . .
H22A C22 H22B 107.6 . .
N5 C23 C24 119.1(8) . .
N5 C23 C28 129.7(9) . .
C24 C23 C28 111.2(8) . .
F10 C24 C25 118.4(9) . .
F10 C24 C23 116.5(8) . .
C25 C24 C23 125.1(9) . .
F11 C25 C26 120.6(9) . .
F11 C25 C24 118.1(9) . .
C26 C25 C24 121.3(10) . .
C25 C26 C27 116.0(10) . .
C25 C26 H26 122.0 . .
C27 C26 H26 122.0 . .
F12 C27 C26 119.3(11) . .
F12 C27 C28 117.4(11) . .
C26 C27 C28 123.3(10) . .
F13 C28 C27 117.7(9) . .
F13 C28 C23 119.5(9) . .
C27 C28 C23 122.8(10) . .
N6 C29 H29A 109.5 . .
N6 C29 H29B 109.5 . .
H29A C29 H29B 109.5 . .
N6 C29 H29C 109.5 . .
H29A C29 H29C 109.5 . .
H29B C29 H29C 109.5 . .
N6 C30 H30A 109.5 . .
N6 C30 H30B 109.5 . .
H30A C30 H30B 109.5 . .
N6 C30 H30C 109.5 . .
H30A C30 H30C 109.5 . .
H30B C30 H30C 109.5 . .
N7 C31 C32 109.2(7) . .
N7 C31 H31A 109.8 . .
C32 C31 H31A 109.8 . .
N7 C31 H31B 109.8 . .
C32 C31 H31B 109.8 . .
H31A C31 H31B 108.3 . .
N8 C32 C31 113.9(7) . .
N8 C32 H32A 108.8 . .
C31 C32 H32A 108.8 . .
N8 C32 H32B 108.8 . .
C31 C32 H32B 108.8 . .
H32A C32 H32B 107.7 . .
N7 C33 C38 130.4(8) . .
N7 C33 C34 118.1(8) . .
C38 C33 C34 111.5(8) . .
F14 C34 C35 118.2(8) . .
F14 C34 C33 116.9(8) . .
C35 C34 C33 124.8(8) . .
F15 C35 C34 119.0(8) . .
F15 C35 C36 119.6(8) . .
C34 C35 C36 121.4(9) . .
C35 C36 C37 114.8(9) . .
C35 C36 H36 122.6 . .
C37 C36 H36 122.6 . .
C38 C37 F16 118.1(9) . .
C38 C37 C36 124.5(9) . .
F16 C37 C36 117.4(9) . .
C37 C38 F17 117.4(8) . .
C37 C38 C33 122.8(9) . .
F17 C38 C33 119.8(8) . .
N8 C39 H39A 109.5 . .
N8 C39 H39B 109.5 . .
H39A C39 H39B 109.5 . .
N8 C39 H39C 109.5 . .
H39A C39 H39C 109.5 . .
H39B C39 H39C 109.5 . .
N8 C40 H40A 109.5 . .
N8 C40 H40B 109.5 . .
H40A C40 H40B 109.5 . .
N8 C40 H40C 109.5 . .
H40A C40 H40C 109.5 . .
H40B C40 H40C 109.5 . .
C47 C42 C43 122.2(7) . .
C47 C42 C41 119.0(8) . .
C43 C42 C41 118.6(8) . .
C42 C43 C44 118.9(7) . .
C42 C43 H43 120.6 . .
C44 C43 H43 120.5 . .
C45 C44 C43 118.9(7) . .
C45 C44 H44 120.6 . .
C43 C44 H44 120.6 . .
C44 C45 C46 120.3(8) . .
C44 C45 H45 119.9 . .
C46 C45 H45 119.8 . .
C45 C46 C47 118.2(9) . .
C45 C46 H46 120.9 . .
C47 C46 H46 120.9 . .
C42 C47 C46 118.4(9) . .
C42 C47 H47 120.8 . .
C46 C47 H47 120.8 . .
C52 C51 H51A 109.5 . .
C52 C51 H51B 109.5 . .
H51A C51 H51B 109.5 . .
C52 C51 H51C 109.5 . .
H51A C51 H51C 109.5 . .
H51B C51 H51C 109.5 . .
C53 C52 C57 120.5(8) . .
C53 C52 C51 119.1(8) . .
C57 C52 C51 119.7(8) . .
C52 C53 C54 118.8(8) . .
C52 C53 H53 120.6 . .
C54 C53 H53 120.6 . .
C53 C54 C55 119.6(7) . .
C53 C54 H54 120.2 . .
C55 C54 H54 120.2 . .
C56 C55 C54 120.8(7) . .
C56 C55 H55 119.6 . .
C54 C55 H55 119.6 . .
C55 C56 C57 119.4(8) . .
C55 C56 H56 120.3 . .
C57 C56 H56 120.3 . .
C52 C57 C56 118.1(8) . .
C52 C57 H57 121.0 . .
C56 C57 H57 121.0 . .

loop_
_geom_bond_atom_site_label_1
_geom_bond_atom_site_label_2
_geom_bond_distance
_geom_bond_site_symmetry_2
La1 F9 2.339(4) .
La1 F9 2.345(4) 3_675
La1 N3 2.492(7) .
La1 N1 2.510(6) .
La1 F1 2.628(4) .
La1 F5 2.642(5) .
La1 N2 2.701(7) .
La1 N4 2.710(6) .
F1 C8 1.384(9) .
N1 C3 1.344(10) .
N1 C1 1.468(10) .
C1 C2 1.512(12) .
C1 H1A 0.9900 .
C1 H1B 0.9900 .
La2 F18 2.339(5) .
La2 F18 2.340(5) 3_665
La2 N7 2.485(7) .
La2 N5 2.499(7) .
La2 F10 2.650(5) .
La2 F14 2.655(5) .
La2 N6 2.714(8) .
La2 N8 2.721(7) .
F2 C7 1.337(9) .
N2 C10 1.474(11) .
N2 C9 1.476(11) .
N2 C2 1.476(11) .
C2 H2A 0.9900 .
C2 H2B 0.9900 .
F3 C5 1.354(9) .
N3 C13 1.357(11) .
N3 C11 1.479(11) .
C3 C8 1.408(11) .
C3 C4 1.412(11) .
F4 C4 1.352(9) .
N4 C20 1.457(11) .
N4 C12 1.479(10) .
N4 C19 1.479(10) .
C4 C5 1.386(12) .
F5 C14 1.383(9) .
N5 C23 1.348(11) .
N5 C21 1.462(12) .
C5 C6 1.356(12) .
F6 C15 1.333(11) .
N6 C29 1.463(12) .
N6 C22 1.469(12) .
N6 C30 1.479(12) .
C6 C7 1.374(12) .
C6 H6 0.9500 .
F7 C17 1.364(11) .
N7 C33 1.362(11) .
N7 C31 1.477(11) .
C7 C8 1.366(11) .
F8 C18 1.349(11) .
N8 C32 1.462(11) .
N8 C39 1.473(12) .
N8 C40 1.473(11) .
F9 La1 2.345(4) 2_765
C9 H9A 0.9800 .
C9 H9B 0.9800 .
C9 H9C 0.9800 .
F10 C24 1.371(10) .
C10 H10A 0.9800 .
C10 H10B 0.9800 .
C10 H10C 0.9800 .
F11 C25 1.337(11) .
C11 C12 1.512(12) .
C11 H11A 0.9900 .
C11 H11B 0.9900 .
F12 C27 1.341(12) .
C12 H12A 0.9900 .
C12 H12B 0.9900 .
F13 C28 1.354(12) .
C13 C14 1.393(12) .
C13 C18 1.415(12) .
F14 C34 1.363(10) .
C14 C15 1.376(12) .
F15 C35 1.346(10) .
C15 C16 1.371(14) .
F16 C37 1.371(11) .
C16 C17 1.372(16) .
C16 H16 0.9500 .
F17 C38 1.357(10) .
C17 C18 1.356(14) .
F18 La2 2.340(5) 2_655
C19 H19A 0.9800 .
C19 H19B 0.9800 .
C19 H19C 0.9800 .
C20 H20A 0.9800 .
C20 H20B 0.9800 .
C20 H20C 0.9800 .
C21 C22 1.517(13) .
C21 H21A 0.9900 .
C21 H21B 0.9900 .
C22 H22A 0.9900 .
C22 H22B 0.9900 .
C23 C24 1.417(13) .
C23 C28 1.422(13) .
C24 C25 1.376(13) .
C25 C26 1.370(15) .
C26 C27 1.375(17) .
C26 H26 0.9500 .
C27 C28 1.376(16) .
C29 H29A 0.9800 .
C29 H29B 0.9800 .
C29 H29C 0.9800 .
C30 H30A 0.9800 .
C30 H30B 0.9800 .
C30 H30C 0.9800 .
C31 C32 1.528(13) .
C31 H31A 0.9900 .
C31 H31B 0.9900 .
C32 H32A 0.9900 .
C32 H32B 0.9900 .
C33 C38 1.409(12) .
C33 C34 1.417(12) .
C34 C35 1.366(13) .
C35 C36 1.376(13) .
C36 C37 1.377(14) .
C36 H36 0.9500 .
C37 C38 1.350(14) .
C39 H39A 0.9800 .
C39 H39B 0.9800 .
C39 H39C 0.9800 .
C40 H40A 0.9800 .
C40 H40B 0.9800 .
C40 H40C 0.9800 .
C41 C42 1.442(8) .
C41 H41A 0.9800 .
C41 H41B 0.9800 .
C41 H41C 0.9800 .
C42 C47 1.353(9) .
C42 C43 1.355(8) .
C43 C44 1.390(8) .
C43 H43 0.9500 .
C44 C45 1.369(9) .
C44 H44 0.9500 .
C45 C46 1.377(9) .
C45 H45 0.9500 .
C46 C47 1.386(9) .
C46 H46 0.9500 .
C47 H47 0.9500 .
C51 C52 1.383(10) .
C51 H51A 0.9800 .
C51 H51B 0.9800 .
C51 H51C 0.9800 .
C52 C53 1.368(9) .
C52 C57 1.370(8) .
C53 C54 1.368(9) .
C53 H53 0.9500 .
C54 C55 1.372(9) .
C54 H54 0.9500 .
C55 C56 1.368(9) .
C55 H55 0.9500 .
C56 C57 1.380(9) .
C56 H56 0.9500 .
C57 H57 0.9500 .
